data_2005061
loop_
_publ_author_name
'Thompson, H. W.'
'Cot\'e, M. L.'
'Lalancette, R. A.'

_publ_section_title
;
 (+-)-2-Oxocyclododecaneacetic Acid: Structure and Hydrogen-Bonding
 Pattern of a Large-Ring \g-Keto Acid
;
_journal_issue 6
_journal_name_full 'Acta Crystallographica Section C'
_journal_page_first 1520
_journal_page_last 1523
_journal_paper_doi 10.1107/S0108270195010249
_journal_volume 52
_journal_year 1996
_chemical_formula_sum 'C14 H24 O3'
_chemical_formula_weight 240.3
_space_group_IT_number 2
_symmetry_cell_setting triclinic
_symmetry_space_group_name_Hall '-P 1'
_symmetry_space_group_name_H-M 'P -1'
_atom_type_scat_source IntTabIV
_cell_angle_alpha 83.98(1)
_cell_angle_beta 82.55(2)
_cell_angle_gamma 76.76(2)
_cell_formula_units_Z 2
_cell_length_a 5.536(2)
_cell_length_b 7.901(2)
_cell_length_c 16.540(3)
_cell_measurement_reflns_used 16
_cell_measurement_temperature 297
_cell_measurement_theta_max 9.36
_cell_measurement_theta_min 5.25
_cell_volume 696.2(3)
_diffrn_measurement_device 'Siemens P4'
_diffrn_measurement_method '\q/2\q scans'
_diffrn_radiation_type MoK\a
_diffrn_radiation_wavelength 0.71073
_diffrn_reflns_av_R_equivalents 0.0334
_diffrn_reflns_limit_h_max 5
_diffrn_reflns_limit_h_min 0
_diffrn_reflns_limit_k_max 8
_diffrn_reflns_limit_k_min -8
_diffrn_reflns_limit_l_max 17
_diffrn_reflns_limit_l_min -17
_diffrn_reflns_number 2044
_diffrn_reflns_theta_max 22.5
_diffrn_standards_decay_% 6.51
_diffrn_standards_interval_count 47
_diffrn_standards_number 3
_exptl_absorpt_coefficient_mu 0.079
_exptl_absorpt_correction_T_max 0.9924
_exptl_absorpt_correction_T_min 0.9841
_exptl_absorpt_correction_type analytical
_exptl_crystal_colour colorless
_exptl_crystal_density_diffrn 1.147
_exptl_crystal_density_meas 1.14(1)
_exptl_crystal_description parallelpiped
_exptl_crystal_size_max 0.48
_exptl_crystal_size_mid 0.16
_exptl_crystal_size_min 0.12
_refine_diff_density_max 0.19
_refine_diff_density_min -0.20
_refine_ls_extinction_coef '\c = 0.012(2)'
_refine_ls_extinction_method 'F^*^ = F(1+0.002\cF^2^/sin(2\q))^-1/4^'
_refine_ls_goodness_of_fit_obs 1.19
_refine_ls_hydrogen_treatment 'H atoms: see text'
_refine_ls_number_parameters 157
_refine_ls_number_reflns 932
_refine_ls_R_factor_obs 0.0504
_refine_ls_shift/esd_max 0.007
_refine_ls_structure_factor_coef F
_refine_ls_weighting_details 'w = 1/[\s^2^(F)+0.0006F^2^]'
_refine_ls_weighting_scheme calc
_refine_ls_wR_factor_obs 0.0582
_reflns_number_observed 932
_reflns_number_total 1815
_reflns_observed_criterion F>4\s(F)
_cod_data_source_file sz1045.cif
_cod_data_source_block sz1045a
_cod_depositor_comments
;
The following automatic conversions were performed:

'_refine_ls_weighting_scheme' value ' 1/[\s^2^(F)+0.0006F^2^]' was
changed to 'calc'. New tag '_refine_ls_weighting_details' was
created. The value of the new tag was set to 'w =
1/[\s^2^(F)+0.0006F^2^]'.

Automatic conversion script
Id: cif_fix_values 3143 2015-03-26 13:38:13Z robertas 
;
_cod_original_cell_volume 696.1(3)
_cod_database_code 2005061

loop_
_symmetry_equiv_pos_as_xyz
x,y,z
-x,-y,-z

loop_
_atom_site_label
_atom_site_fract_x
_atom_site_fract_y
_atom_site_fract_z
_atom_site_U_iso_or_equiv
O(1) .4161(6) .8385(4) -.2266(2) .068(2)
O(2) .2719(6) .9988(5) -.0589(2) .073(2)
O(3) .1490(6) .7753(4) .0144(2) .072(2)
C(1) .7170(8) .7798(6) -.1306(3) .050(2)
C(2) .6065(9) .8661(6) -.2070(3) .050(2)
C(3) .7431(9) .9921(6) -.2591(3) .059(2)
C(4) .6982(9) 1.0148(7) -.3489(3) .069(2)
C(5) .8106(9) .8538(6) -.3942(3) .065(2)
C(6) 1.0964(9) .8091(6) -.4068(3) .066(2)
C(7) 1.2136(10) .6326(7) -.4401(3) .076(3)
C(8) 1.1657(10) .4769(7) -.3833(3) .074(2)
C(9) 1.2872(8) .4535(6) -.3038(3) .062(2)
C(10) 1.1454(9) .3688(6) -.2304(3) .069(2)
C(11) .9013(9) .4876(6) -.1981(3) .059(2)
C(12) .9451(8) .6330(6) -.1521(3) .056(2)
C(13) .5286(8) .7113(6) -.0687(3) .059(2)
C(14) .3047(9) .8423(8) -.0380(3) .055(2)
H(3C) -.0039 .8673 .0282 .080
H(1A) .7739 .8660 -.1058 .080
H(3A) .6899 1.1039 -.2370 .061(1)
H(3B) .9189 .9499 -.2560 .061(1)
H(4A) .7706 1.1087 -.3749 .061(1)
H(4B) .5215 1.0437 -.3521 .061(1)
H(5A) .7558 .7568 -.3636 .061(1)
H(5B) .7501 .8712 -.4470 .061(1)
H(6A) 1.1566 .8104 -.3551 .061(1)
H(6B) 1.1500 .8974 -.4446 .061(1)
H(7A) 1.3907 .6230 -.4505 .061(1)
H(7B) 1.1471 .6287 -.4905 .061(1)
H(8A) .9887 .4906 -.3697 .061(1)
H(8B) 1.2303 .3736 -.4119 .061(1)
H(9A) 1.4520 .3818 -.3129 .061(1)
H(9B) 1.2983 .5665 -.2903 .061(1)
H(10A) 1.2514 .3378 -.1872 .061(1)
H(10B) 1.1081 .2654 -.2468 .061(1)
H(11A) .8102 .5393 -.2434 .061(1)
H(11B) .8048 .4189 -.1619 .061(1)
H(12A) 1.0077 .5808 -.1018 .061(7)
H(12B) 1.0690 .6852 -.1850 .061(7)
H(13B) .6133 .6572 -.0224 .061(7)
H(13A) .4713 .6253 -.0935 .061(7)

loop_
_geom_angle_atom_site_label_1
_geom_angle_atom_site_label_2
_geom_angle_atom_site_label_3
_geom_angle_site_symmetry_3
_geom_angle
_geom_angle_publ_flag
C(2) C(1) C(12) . 110.3(4) yes
C(12) C(1) C(13) . 110.7(4) yes
O(1) C(2) C(3) . 120.7(4) yes
C(2) C(3) C(4) . 114.5(5) yes
C(4) C(5) C(6) . 114.6(5) yes
C(6) C(7) C(8) . 114.5(4) yes
C(8) C(9) C(10) . 114.6(4) yes
C(10) C(11) C(12) . 112.2(4) yes
C(1) C(13) C(14) . 116.5(4) yes
O(2) C(14) C(13) . 123.3(4) yes
C(14) O(3) H(3C) . 109.5(3) yes
O(2) H(3C) O(3) 2_575 172.8(2) yes
C(2) C(1) C(13) . 112.6(4) yes
O(1) C(2) C(1) . 122.3(4) yes
C(1) C(2) C(3) . 117.0(5) yes
C(3) C(4) C(5) . 113.5(4) yes
C(5) C(6) C(7) . 115.3(5) yes
C(7) C(8) C(9) . 114.3(5) yes
C(9) C(10) C(11) . 113.5(4) yes
C(1) C(2) C(11) . 116.7(4) yes
O(2) C(14) O(3) . 123.1(4) yes
O(3) C(14) C(13) . 113.6(5) yes
C(14) O(2) H(3C) 2_575 119.9(3) yes

loop_
_geom_bond_atom_site_label_1
_geom_bond_atom_site_label_2
_geom_bond_site_symmetry_2
_geom_bond_distance
_geom_bond_publ_flag
O(1) C(2) . 1.213(7) yes
O(3) C(14) . 1.301(6) yes
C(1) C(12) . 1.538(6) yes
C(2) C(3) . 1.517(7) yes
C(4) C(5) . 1.511(7) yes
C(6) C(7) . 1.524(7) yes
C(8) C(9) . 1.529(8) yes
C(10) C(11) . 1.526(6) yes
C(13) C(14) . 1.492(6) yes
O(2) C(14) . 1.227(7) yes
C(1) C(2) . 1.505(7) yes
C(1) C(13) . 1.514(6) yes
C(3) C(4) . 1.522(7) yes
C(5) C(6) . 1.532(7) yes
C(7) C(8) . 1.520(7) yes
C(9) C(10) . 1.537(7) yes
C(11) C(12) . 1.522(7) yes
O(2) O(3) 2_575 2.662(4) yes
